data_4075984
loop_
_publ_author_name
'Shima, Takanori'
'Suzuki, Hiroharu'

_publ_section_title
;
 Heterobimetallic Polyhydride Complex, Cp*Ru(\m-H)4OsCp* (Cp* =
 \h5-C5Me5). Synthesis and Reaction with Ethylene
;
_journal_issue 16
_journal_name_full Organometallics
_journal_page_first 3939
_journal_paper_doi 10.1021/om0503996
_journal_volume 24
_journal_year 2005
_chemical_formula_sum 'C24 H36 Os Ru'
_chemical_formula_weight 615.80
_chemical_name_systematic
;
 ?
;
_space_group_IT_number 2
_symmetry_cell_setting triclinic
_symmetry_space_group_name_Hall '-P 1'
_symmetry_space_group_name_H-M 'P -1'
_atom_sites_solution_hydrogens geom
_atom_sites_solution_primary direct
_atom_sites_solution_secondary difmap
_audit_creation_method SHELXL-97
_cell_angle_alpha 102.120(6)
_cell_angle_beta 104.308(5)
_cell_angle_gamma 108.693(3)
_cell_formula_units_Z 1
_cell_length_a 6.8764(6)
_cell_length_b 8.6346(6)
_cell_length_c 10.6228(15)
_cell_measurement_reflns_used 25
_cell_measurement_temperature 243(2)
_cell_measurement_theta_max 18
_cell_measurement_theta_min 12
_cell_volume 549.44(10)
_computing_molecular_graphics 'ORTEX (P.McArdle, 1995)'
_computing_publication_material 'SHELXL-97/2 (Sheldrick,1997)'
_computing_structure_refinement 'SHELXL-97 (Sheldrick, 1997)'
_computing_structure_solution 'SHELXS-97 (Sheldrick, 1990)'
_diffrn_ambient_temperature 243(2)
_diffrn_measured_fraction_theta_full 0.973
_diffrn_measured_fraction_theta_max 0.973
_diffrn_measurement_device_type 'imaging plate area detector'
_diffrn_measurement_method 'Imaging Plate'
_diffrn_radiation_monochromator graphite
_diffrn_radiation_source 'fine-focus sealed tube'
_diffrn_radiation_type MoK\a
_diffrn_radiation_wavelength 0.71069
_diffrn_reflns_av_R_equivalents 0.0192
_diffrn_reflns_av_sigmaI/netI 0.0179
_diffrn_reflns_limit_h_max 8
_diffrn_reflns_limit_h_min -8
_diffrn_reflns_limit_k_max 10
_diffrn_reflns_limit_k_min -11
_diffrn_reflns_limit_l_max 13
_diffrn_reflns_limit_l_min -13
_diffrn_reflns_number 3913
_diffrn_reflns_theta_full 27.44
_diffrn_reflns_theta_max 27.44
_diffrn_reflns_theta_min 2.79
_exptl_absorpt_coefficient_mu 6.468
_exptl_absorpt_correction_type empirical
_exptl_crystal_colour Red
_exptl_crystal_density_diffrn 1.861
_exptl_crystal_density_method 'not measured'
_exptl_crystal_description needle
_exptl_crystal_F_000 300
_exptl_crystal_size_max 0.40
_exptl_crystal_size_mid 0.03
_exptl_crystal_size_min 0.02
_refine_diff_density_max 0.806
_refine_diff_density_min -1.123
_refine_diff_density_rms 0.144
_refine_ls_extinction_coef 0.071(3)
_refine_ls_extinction_expression Fc^*^=kFc[1+0.001xFc^2^\l^3^/sin(2\q)]^-1/4^
_refine_ls_extinction_method SHELXL
_refine_ls_goodness_of_fit_ref 1.163
_refine_ls_hydrogen_treatment mixed
_refine_ls_matrix_type full
_refine_ls_number_parameters 124
_refine_ls_number_reflns 2440
_refine_ls_number_restraints 0
_refine_ls_restrained_S_all 1.163
_refine_ls_R_factor_all 0.0234
_refine_ls_R_factor_gt 0.0226
_refine_ls_shift/su_max 0.001
_refine_ls_shift/su_mean 0.000
_refine_ls_structure_factor_coef Fsqd
_refine_ls_weighting_details 'calc w=1/[\s^2^(Fo^2^)+(0.0375P)^2^+0.2490P] where P=(Fo^2^+2Fc^2^)/3'
_refine_ls_weighting_scheme calc
_refine_ls_wR_factor_gt 0.0548
_refine_ls_wR_factor_ref 0.0552
_reflns_number_gt 2375
_reflns_number_total 2440
_reflns_threshold_expression >2sigma(I)
_cod_data_source_file om0503996si20050519_022024.cif
_cod_data_source_block Ru-Os-bis-ethylidyne_complex_4
_cod_depositor_comments
;
The following automatic conversions were performed:
'_atom_site_symetry_multiplicity' tag replaced with
'_atom_site_symmetry_multiplicity'.

Automatic conversion script
Id: cif_correct_tags 1440 2010-10-19 06:21:57Z saulius 

The following automatic conversions were performed:

'_symmetry_cell_setting' value 'Triclinic' changed to 'triclinic'
according to /home/saulius/struct/CIF-dictionaries/cif_core.dic
dictionary named 'cif_core.dic' version 2.4.1 from 2010-06-29.

Automatic conversion script
Id: cif_fix_values 1715 2011-07-08 13:25:40Z adriana 
;
_cod_original_sg_symbol_H-M P-1
_cod_database_code 4075984

loop_
_symmetry_equiv_pos_as_xyz
'x, y, z'
'-x, -y, -z'

loop_
_atom_site_label
_atom_site_type_symbol
_atom_site_fract_x
_atom_site_fract_y
_atom_site_fract_z
_atom_site_U_iso_or_equiv
_atom_site_adp_type
_atom_site_occupancy
_atom_site_symmetry_multiplicity
_atom_site_calc_flag
_atom_site_refinement_flags
_atom_site_disorder_group
Os1 Os 0.029048(18) 0.969398(15) 0.384717(11) 0.02017(9) Uani 0.50 1 d P 1
Ru1A Ru 0.029048(18) 0.969398(15) 0.384717(11) 0.02017(9) Uani 0.50 1 d P 2
C1 C 0.0973(5) 1.1808(4) 0.5215(3) 0.0273(5) Uani 1 1 d . .
C2 C 0.2029(8) 1.3686(4) 0.5447(4) 0.0514(10) Uani 1 1 d . .
C3 C 0.0828(5) 1.0679(4) 0.2086(3) 0.0297(6) Uani 1 1 d . .
C4 C 0.2651(5) 1.0316(4) 0.2707(3) 0.0265(5) Uani 1 1 d . .
C5 C 0.1872(5) 0.8500(4) 0.2543(3) 0.0250(5) Uani 1 1 d . .
C6 C -0.0412(5) 0.7759(4) 0.1802(3) 0.0270(6) Uani 1 1 d . .
C7 C -0.1084(5) 0.9107(4) 0.1582(3) 0.0299(6) Uani 1 1 d . .
C8 C 0.0851(8) 1.2352(5) 0.1905(4) 0.0466(9) Uani 1 1 d . .
H8A H 0.2250 1.3268 0.2475 0.070 Uiso 1 1 calc R .
H8B H -0.0303 1.2591 0.2169 0.070 Uiso 1 1 calc R .
H8C H 0.0619 1.2284 0.0953 0.070 Uiso 1 1 calc R .
C9 C 0.4988(6) 1.1577(5) 0.3324(4) 0.0385(7) Uani 1 1 d . .
H9A H 0.5865 1.1068 0.3816 0.058 Uiso 1 1 calc R .
H9B H 0.5087 1.2616 0.3952 0.058 Uiso 1 1 calc R .
H9C H 0.5521 1.1861 0.2603 0.058 Uiso 1 1 calc R .
C10 C 0.3252(6) 0.7524(5) 0.2942(3) 0.0358(7) Uani 1 1 d . .
H10A H 0.4652 0.8320 0.3617 0.054 Uiso 1 1 calc R .
H10B H 0.3477 0.6938 0.2139 0.054 Uiso 1 1 calc R .
H10C H 0.2519 0.6683 0.3327 0.054 Uiso 1 1 calc R .
C11 C -0.1844(6) 0.5876(5) 0.1271(3) 0.0423(8) Uani 1 1 d . .
H11A H -0.3306 0.5723 0.1268 0.063 Uiso 1 1 calc R .
H11B H -0.1259 0.5291 0.1856 0.063 Uiso 1 1 calc R .
H11C H -0.1894 0.5397 0.0347 0.063 Uiso 1 1 calc R .
C12 C -0.3321(6) 0.8880(6) 0.0732(4) 0.0464(9) Uani 1 1 d . .
H12A H -0.4359 0.7735 0.0588 0.070 Uiso 1 1 calc R .
H12B H -0.3294 0.9027 -0.0145 0.070 Uiso 1 1 calc R .
H12C H -0.3751 0.9733 0.1206 0.070 Uiso 1 1 calc R .

loop_
_atom_site_aniso_label
_atom_site_aniso_U_11
_atom_site_aniso_U_22
_atom_site_aniso_U_33
_atom_site_aniso_U_23
_atom_site_aniso_U_13
_atom_site_aniso_U_12
Os1 0.02084(11) 0.02182(11) 0.01820(11) 0.00648(6) 0.00589(6) 0.00926(7)
Ru1A 0.02084(11) 0.02182(11) 0.01820(11) 0.00648(6) 0.00589(6) 0.00926(7)
C1 0.0335(14) 0.0228(13) 0.0257(13) 0.0074(10) 0.0115(11) 0.0102(11)
C2 0.083(3) 0.0225(15) 0.0435(19) 0.0103(13) 0.028(2) 0.0099(17)
C3 0.0399(16) 0.0349(15) 0.0250(13) 0.0158(12) 0.0162(12) 0.0204(13)
C4 0.0311(14) 0.0310(14) 0.0221(12) 0.0104(10) 0.0137(11) 0.0136(11)
C5 0.0292(13) 0.0275(13) 0.0203(11) 0.0056(10) 0.0096(10) 0.0141(11)
C6 0.0286(14) 0.0310(14) 0.0179(12) 0.0040(10) 0.0066(10) 0.0109(11)
C7 0.0327(14) 0.0440(17) 0.0170(12) 0.0090(11) 0.0075(10) 0.0210(13)
C8 0.080(3) 0.0445(19) 0.0399(18) 0.0264(15) 0.0325(18) 0.037(2)
C9 0.0350(16) 0.0369(17) 0.0387(16) 0.0076(13) 0.0186(14) 0.0064(13)
C10 0.0376(16) 0.0412(17) 0.0349(15) 0.0110(13) 0.0112(13) 0.0246(14)
C11 0.0428(18) 0.0349(17) 0.0307(16) -0.0014(13) 0.0072(14) 0.0034(14)
C12 0.0410(18) 0.075(3) 0.0295(15) 0.0162(16) 0.0075(14) 0.0342(19)

loop_
_atom_type_symbol
_atom_type_description
_atom_type_scat_dispersion_real
_atom_type_scat_dispersion_imag
_atom_type_scat_source
C C 0.0033 0.0016 'International Tables Vol C Tables 4.2.6.8 and 6.1.1.4'
H H 0.0000 0.0000 'International Tables Vol C Tables 4.2.6.8 and 6.1.1.4'
Ru Ru -1.2594 0.8363 'International Tables Vol C Tables 4.2.6.8 and 6.1.1.4'
Os Os -1.2165 7.6030 'International Tables Vol C Tables 4.2.6.8 and 6.1.1.4'

loop_
_geom_angle_atom_site_label_1
_geom_angle_atom_site_label_2
_geom_angle_atom_site_label_3
_geom_angle
_geom_angle_site_symmetry_1
_geom_angle_site_symmetry_3
C1 Os1 C1 96.46(12) . 2_576
C1 Os1 C7 126.45(12) . .
C1 Os1 C7 122.21(13) 2_576 .
C1 Os1 C5 139.22(12) . .
C1 Os1 C5 111.13(11) 2_576 .
C7 Os1 C5 62.06(10) . .
C1 Os1 C4 106.03(12) . .
C1 Os1 C4 146.22(12) 2_576 .
C7 Os1 C4 62.07(11) . .
C5 Os1 C4 37.39(10) . .
C1 Os1 C3 100.54(12) . .
C1 Os1 C3 159.27(13) 2_576 .
C7 Os1 C3 37.12(12) . .
C5 Os1 C3 61.72(11) . .
C4 Os1 C3 36.73(11) . .
C1 Os1 C6 161.46(12) . .
C1 Os1 C6 100.99(12) 2_576 .
C7 Os1 C6 36.78(11) . .
C5 Os1 C6 36.73(10) . .
C4 Os1 C6 61.49(11) . .
C3 Os1 C6 61.11(11) . .
C1 Os1 Os1 48.28(9) . 2_576
C1 Os1 Os1 48.18(9) 2_576 2_576
C7 Os1 Os1 147.79(8) . 2_576
C5 Os1 Os1 147.01(7) . 2_576
C4 Os1 Os1 146.25(7) . 2_576
C3 Os1 Os1 147.12(8) . 2_576
C6 Os1 Os1 148.69(8) . 2_576
C2 C1 Os1 137.9(2) . .
C2 C1 Ru1A 138.5(2) . 2_576
Os1 C1 Ru1A 83.54(11) . 2_576
C2 C1 Os1 138.5(2) . 2_576
Os1 C1 Os1 83.54(11) . 2_576
Ru1A C1 Os1 0.000(7) 2_576 2_576
C4 C3 C7 107.9(3) . .
C4 C3 C8 127.4(3) . .
C7 C3 C8 124.6(3) . .
C4 C3 Os1 70.87(15) . .
C7 C3 Os1 70.01(16) . .
C8 C3 Os1 127.1(2) . .
C3 C4 C5 107.8(3) . .
C3 C4 C9 125.9(3) . .
C5 C4 C9 126.1(3) . .
C3 C4 Os1 72.39(16) . .
C5 C4 Os1 70.93(15) . .
C9 C4 Os1 125.8(2) . .
C6 C5 C4 107.8(2) . .
C6 C5 C10 125.7(3) . .
C4 C5 C10 126.2(3) . .
C6 C5 Os1 72.93(15) . .
C4 C5 Os1 71.69(15) . .
C10 C5 Os1 126.0(2) . .
C7 C6 C5 108.3(3) . .
C7 C6 C11 125.6(3) . .
C5 C6 C11 126.0(3) . .
C7 C6 Os1 70.02(15) . .
C5 C6 Os1 70.34(15) . .
C11 C6 Os1 128.1(2) . .
C6 C7 C3 108.0(3) . .
C6 C7 C12 125.9(3) . .
C3 C7 C12 125.1(3) . .
C6 C7 Os1 73.21(15) . .
C3 C7 Os1 72.87(16) . .
C12 C7 Os1 128.5(2) . .

loop_
_geom_bond_atom_site_label_1
_geom_bond_atom_site_label_2
_geom_bond_distance
_geom_bond_site_symmetry_2
Os1 C1 1.914(3) .
Os1 C1 1.917(3) 2_576
Os1 C7 2.235(3) .
Os1 C5 2.243(3) .
Os1 C4 2.253(3) .
Os1 C3 2.273(3) .
Os1 C6 2.277(3) .
Os1 Os1 2.5521(4) 2_576
C1 C2 1.485(4) .
C1 Ru1A 1.917(3) 2_576
C1 Os1 1.917(3) 2_576
C3 C4 1.426(4) .
C3 C7 1.435(5) .
C3 C8 1.493(4) .
C4 C5 1.441(4) .
C4 C9 1.502(4) .
C5 C6 1.424(4) .
C5 C10 1.502(4) .
C6 C7 1.424(4) .
C6 C11 1.498(4) .
C7 C12 1.505(4) .

loop_
_geom_torsion_atom_site_label_1
_geom_torsion_atom_site_label_2
_geom_torsion_atom_site_label_3
_geom_torsion_atom_site_label_4
_geom_torsion
_geom_torsion_site_symmetry_1
_geom_torsion_site_symmetry_4
C1 Os1 C1 C2 178.3(5) 2_576 .
C7 Os1 C1 C2 -43.1(5) . .
C5 Os1 C1 C2 44.9(5) . .
C4 Os1 C1 C2 23.8(4) . .
C3 Os1 C1 C2 -13.6(4) . .
C6 Os1 C1 C2 -21.4(7) . .
Os1 Os1 C1 C2 178.3(5) 2_576 .
C1 Os1 C1 Ru1A 0.0 2_576 2_576
C7 Os1 C1 Ru1A 138.65(12) . 2_576
C5 Os1 C1 Ru1A -133.38(13) . 2_576
C4 Os1 C1 Ru1A -154.54(10) . 2_576
C3 Os1 C1 Ru1A 168.09(11) . 2_576
C6 Os1 C1 Ru1A 160.3(3) . 2_576
Os1 Os1 C1 Ru1A 0.0 2_576 2_576
C1 Os1 C1 Os1 0.0 2_576 2_576
C7 Os1 C1 Os1 138.65(12) . 2_576
C5 Os1 C1 Os1 -133.38(13) . 2_576
C4 Os1 C1 Os1 -154.54(10) . 2_576
C3 Os1 C1 Os1 168.09(11) . 2_576
C6 Os1 C1 Os1 160.3(3) . 2_576
C1 Os1 C3 C4 102.7(2) . .
C1 Os1 C3 C4 -112.7(3) 2_576 .
C7 Os1 C3 C4 -118.2(3) . .
C5 Os1 C3 C4 -38.03(17) . .
C6 Os1 C3 C4 -80.09(19) . .
Os1 Os1 C3 C4 119.21(17) 2_576 .
C1 Os1 C3 C7 -139.07(18) . .
C1 Os1 C3 C7 5.5(4) 2_576 .
C5 Os1 C3 C7 80.17(19) . .
C4 Os1 C3 C7 118.2(3) . .
C6 Os1 C3 C7 38.12(17) . .
Os1 Os1 C3 C7 -122.58(17) 2_576 .
C1 Os1 C3 C8 -20.2(3) . .
C1 Os1 C3 C8 124.3(4) 2_576 .
C7 Os1 C3 C8 118.8(4) . .
C5 Os1 C3 C8 -161.0(4) . .
C4 Os1 C3 C8 -123.0(4) . .
C6 Os1 C3 C8 156.9(4) . .
Os1 Os1 C3 C8 -3.8(4) 2_576 .
C7 C3 C4 C5 2.0(3) . .
C8 C3 C4 C5 -174.9(3) . .
Os1 C3 C4 C5 62.49(18) . .
C7 C3 C4 C9 177.7(3) . .
C8 C3 C4 C9 0.8(5) . .
Os1 C3 C4 C9 -121.8(3) . .
C7 C3 C4 Os1 -60.50(19) . .
C8 C3 C4 Os1 122.6(3) . .
C1 Os1 C4 C3 -86.2(2) . .
C1 Os1 C4 C3 144.0(2) 2_576 .
C7 Os1 C4 C3 37.01(18) . .
C5 Os1 C4 C3 116.7(2) . .
C6 Os1 C4 C3 78.97(19) . .
Os1 Os1 C4 C3 -121.45(17) 2_576 .
C1 Os1 C4 C5 157.16(17) . .
C1 Os1 C4 C5 27.3(3) 2_576 .
C7 Os1 C4 C5 -79.66(18) . .
C3 Os1 C4 C5 -116.7(2) . .
C6 Os1 C4 C5 -37.71(16) . .
Os1 Os1 C4 C5 121.87(16) 2_576 .
C1 Os1 C4 C9 35.9(3) . .
C1 Os1 C4 C9 -93.9(3) 2_576 .
C7 Os1 C4 C9 159.1(3) . .
C5 Os1 C4 C9 -121.3(3) . .
C3 Os1 C4 C9 122.0(4) . .
C6 Os1 C4 C9 -159.0(3) . .
Os1 Os1 C4 C9 0.6(4) 2_576 .
C3 C4 C5 C6 1.0(3) . .
C9 C4 C5 C6 -174.7(3) . .
Os1 C4 C5 C6 64.46(18) . .
C3 C4 C5 C10 174.9(3) . .
C9 C4 C5 C10 -0.8(4) . .
Os1 C4 C5 C10 -121.6(3) . .
C3 C4 C5 Os1 -63.45(19) . .
C9 C4 C5 Os1 120.9(3) . .
C1 Os1 C5 C6 -150.9(2) . .
C1 Os1 C5 C6 79.9(2) 2_576 .
C7 Os1 C5 C6 -36.37(18) . .
C4 Os1 C5 C6 -116.0(2) . .
C3 Os1 C5 C6 -78.67(19) . .
Os1 Os1 C5 C6 124.02(16) 2_576 .
C1 Os1 C5 C4 -34.8(2) . .
C1 Os1 C5 C4 -164.11(17) 2_576 .
C7 Os1 C5 C4 79.67(18) . .
C3 Os1 C5 C4 37.36(17) . .
C6 Os1 C5 C4 116.0(2) . .
Os1 Os1 C5 C4 -119.95(16) 2_576 .
C1 Os1 C5 C10 87.1(3) . .
C1 Os1 C5 C10 -42.2(3) 2_576 .
C7 Os1 C5 C10 -158.4(3) . .
C4 Os1 C5 C10 121.9(3) . .
C3 Os1 C5 C10 159.3(3) . .
C6 Os1 C5 C10 -122.1(3) . .
Os1 Os1 C5 C10 2.0(4) 2_576 .
C4 C5 C6 C7 -3.7(3) . .
C10 C5 C6 C7 -177.6(3) . .
Os1 C5 C6 C7 59.99(19) . .
C4 C5 C6 C11 173.0(3) . .
C10 C5 C6 C11 -0.9(5) . .
Os1 C5 C6 C11 -123.3(3) . .
C4 C5 C6 Os1 -63.64(18) . .
C10 C5 C6 Os1 122.4(3) . .
C1 Os1 C6 C7 -29.7(4) . .
C1 Os1 C6 C7 130.32(19) 2_576 .
C5 Os1 C6 C7 -119.0(3) . .
C4 Os1 C6 C7 -80.58(19) . .
C3 Os1 C6 C7 -38.48(18) . .
Os1 Os1 C6 C7 121.32(18) 2_576 .
C1 Os1 C6 C5 89.2(4) . .
C1 Os1 C6 C5 -110.72(19) 2_576 .
C7 Os1 C6 C5 119.0(3) . .
C4 Os1 C6 C5 38.38(16) . .
C3 Os1 C6 C5 80.48(19) . .
Os1 Os1 C6 C5 -119.72(17) 2_576 .
C1 Os1 C6 C11 -149.9(4) . .
C1 Os1 C6 C11 10.2(3) 2_576 .
C7 Os1 C6 C11 -120.1(4) . .
C5 Os1 C6 C11 120.9(4) . .
C4 Os1 C6 C11 159.3(3) . .
C3 Os1 C6 C11 -158.6(3) . .
Os1 Os1 C6 C11 1.2(4) 2_576 .
C5 C6 C7 C3 4.9(3) . .
C11 C6 C7 C3 -171.8(3) . .
Os1 C6 C7 C3 65.08(19) . .
C5 C6 C7 C12 174.0(3) . .
C11 C6 C7 C12 -2.7(5) . .
Os1 C6 C7 C12 -125.8(3) . .
C5 C6 C7 Os1 -60.19(18) . .
C11 C6 C7 Os1 123.1(3) . .
C4 C3 C7 C6 -4.2(3) . .
C8 C3 C7 C6 172.8(3) . .
Os1 C3 C7 C6 -65.30(19) . .
C4 C3 C7 C12 -173.5(3) . .
C8 C3 C7 C12 3.5(5) . .
Os1 C3 C7 C12 125.4(3) . .
C4 C3 C7 Os1 61.05(19) . .
C8 C3 C7 Os1 -121.9(3) . .
C1 Os1 C7 C6 168.69(17) . .
C1 Os1 C7 C6 -62.2(2) 2_576 .
C5 Os1 C7 C6 36.32(17) . .
C4 Os1 C7 C6 78.87(18) . .
C3 Os1 C7 C6 115.5(3) . .
Os1 Os1 C7 C6 -123.62(17) 2_576 .
C1 Os1 C7 C3 53.2(2) . .
C1 Os1 C7 C3 -177.69(17) 2_576 .
C5 Os1 C7 C3 -79.17(19) . .
C4 Os1 C7 C3 -36.62(17) . .
C6 Os1 C7 C3 -115.5(3) . .
Os1 Os1 C7 C3 120.89(18) 2_576 .
C1 Os1 C7 C12 -68.4(4) . .
C1 Os1 C7 C12 60.7(4) 2_576 .
C5 Os1 C7 C12 159.2(4) . .
C4 Os1 C7 C12 -158.2(4) . .
C3 Os1 C7 C12 -121.6(4) . .
C6 Os1 C7 C12 122.9(4) . .
Os1 Os1 C7 C12 -0.7(4) 2_576 .
